data_4317851
loop_
_publ_author_name
'Hershel Jude'
'Jeanette A. Krause Bauer'
'William B. Connick'

_publ_contact_author 'Dr. Jeanette A. Krause Bauer'
_publ_contact_author_address
;     Department of Chemistry
        University of Cincinnati
        PO Box 210172
        Cincinnati, OHIO 45221-0172
;
_publ_contact_author_email jeanette.krause@uc.edu
_publ_contact_author_fax '513 556 9239'
_publ_contact_author_phone '513 556 9226'
_publ_section_title
;
 Synthesis, Structures, and Emissive Properties of Platinum(II) Complexes
 with a Cyclometallating Aryldiamine Ligand
;
_journal_name_full 'Inorganic Chemistry'
_journal_page_first 2275
_journal_page_last 2281
_journal_paper_doi 10.1021/ic0108991
_journal_volume 41
_journal_year 2002
_chemical_compound_source 'see text'
_chemical_formula_sum 'C18 H27 Br N2'
_chemical_formula_weight 351.33
_chemical_name_systematic
;
   2-bromo-1,3-bis(piperdylmethyl)benzene
;
_space_group_IT_number 2
_symmetry_cell_setting triclinic
_symmetry_space_group_name_Hall '-P 1'
_symmetry_space_group_name_H-M 'P -1'
_atom_sites_solution_hydrogens mixed
_atom_sites_solution_primary direct
_atom_sites_solution_secondary difmap
_audit_creation_method SHELXL
_cell_angle_alpha 66.048(11)
_cell_angle_beta 79.065(10)
_cell_angle_gamma 64.508(12)
_cell_formula_units_Z 2
_cell_length_a 10.0813(13)
_cell_length_b 10.153(2)
_cell_length_c 10.3901(13)
_cell_measurement_reflns_used 40
_cell_measurement_temperature 295(2)
_cell_measurement_theta_max 15.0
_cell_measurement_theta_min 7.5
_cell_volume 877.1(3)
_computing_cell_refinement 'P3/P4-PC v4.27'
_computing_data_collection 'P3/P4-PC v4.27'
_computing_data_reduction 'XDISK v4.27'
_computing_molecular_graphics 'SHELXTL v5.03'
_computing_publication_material 'SHELXTL v5.03'
_computing_structure_refinement 'SHELXTL v5.03'
_computing_structure_solution 'SHELXTL v5.03'
_diffrn_ambient_temperature 295(2)
_diffrn_measurement_device_type 'Siemens P3'
_diffrn_measurement_method '\q--2\q scans'
_diffrn_radiation_monochromator graphite
_diffrn_radiation_source 'normal-focus sealed tube'
_diffrn_radiation_type MoK\a
_diffrn_radiation_wavelength 0.71073
_diffrn_reflns_av_R_equivalents 0.0179
_diffrn_reflns_av_sigmaI/netI 0.0437
_diffrn_reflns_limit_h_max 13
_diffrn_reflns_limit_h_min 0
_diffrn_reflns_limit_k_max 13
_diffrn_reflns_limit_k_min -11
_diffrn_reflns_limit_l_max 13
_diffrn_reflns_limit_l_min -13
_diffrn_reflns_number 4227
_diffrn_reflns_theta_max 27.56
_diffrn_reflns_theta_min 2.15
_diffrn_standards_decay_% 'see _exptl_special_details'
_diffrn_standards_interval_count 300
_diffrn_standards_number 3
_exptl_absorpt_coefficient_mu 2.340
_exptl_absorpt_correction_T_max 0.9885
_exptl_absorpt_correction_T_min 0.5412
_exptl_absorpt_correction_type psi-scan
_exptl_absorpt_process_details 'North, Acta Cryst (1968) A24, 351-359'
_exptl_crystal_colour colorless
_exptl_crystal_density_diffrn 1.330
_exptl_crystal_density_meas ?
_exptl_crystal_description plate
_exptl_crystal_F_000 368
_exptl_crystal_size_max 0.65
_exptl_crystal_size_mid 0.50
_exptl_crystal_size_min 0.30
_refine_diff_density_max 0.280
_refine_diff_density_min -0.276
_refine_diff_density_rms 0.062
_refine_ls_extinction_method none
_refine_ls_goodness_of_fit_ref 1.112
_refine_ls_hydrogen_treatment constr
_refine_ls_matrix_type full
_refine_ls_number_parameters 190
_refine_ls_number_reflns 3998
_refine_ls_number_restraints 0
_refine_ls_restrained_S_all 1.054
_refine_ls_R_factor_all 0.0792
_refine_ls_R_factor_gt 0.0400
_refine_ls_shift/su_max 0.001
_refine_ls_shift/su_mean 0.000
_refine_ls_structure_factor_coef Fsqd
_refine_ls_weighting_details 'calc w=1/[\s^2^(Fo^2^)+(0.0385P)^2^+0.2207P] where P=(Fo^2^+2Fc^2^)/3'
_refine_ls_weighting_scheme calc
_refine_ls_wR_factor_gt 0.0797
_refine_ls_wR_factor_ref 0.0935
_reflns_number_gt 2669
_reflns_number_total 3998
_reflns_threshold_expression >2sigma(I)
_cod_data_source_file ic0108991_2.cif
_cod_data_source_block 1
_cod_depositor_comments
;
The following automatic conversions were performed:

'_symmetry_cell_setting' value 'Triclinic' changed to 'triclinic'
according to the built-in table from CIF Core dictionary named
'cif_core.dic' version 2.4.1 from 2010-06-29.

Automatic conversion script
Id: cif_fix_values 1646 2011-03-28 12:23:43Z adriana 

The following automatic conversions were performed:

'_exptl_crystal_density_meas' value 'not measured' was changed to '?'
- the value is perceived as not measured.

Automatic conversion script
Id: cif_fix_values 3008 2015-01-20 13:52:24Z robertas 
;
_cod_original_cell_volume 877.1(2)
_cod_database_code 4317851

loop_
_symmetry_equiv_pos_as_xyz
'x, y, z'
'-x, -y, -z'

loop_
_atom_site_aniso_label
_atom_site_aniso_U_11
_atom_site_aniso_U_22
_atom_site_aniso_U_33
_atom_site_aniso_U_23
_atom_site_aniso_U_13
_atom_site_aniso_U_12
Br1 0.0500(2) 0.0600(2) 0.0793(2) -0.0370(2) 0.01426(14) -0.01939(14)
N1 0.0499(14) 0.0580(14) 0.0448(14) -0.0207(11) 0.0015(11) -0.0244(11)
N2 0.0506(14) 0.0535(13) 0.0459(14) -0.0212(11) 0.0067(11) -0.0228(11)
C1 0.073(2) 0.068(2) 0.049(2) -0.022(2) -0.005(2) -0.028(2)
C2 0.100(3) 0.095(3) 0.060(2) -0.024(2) 0.023(2) -0.052(2)
C3 0.090(3) 0.092(3) 0.109(3) -0.039(2) 0.025(2) -0.059(2)
C4 0.071(2) 0.085(2) 0.094(3) -0.038(2) -0.002(2) -0.041(2)
C5 0.064(2) 0.065(2) 0.058(2) -0.027(2) -0.003(2) -0.028(2)
C6 0.060(2) 0.072(2) 0.073(2) -0.039(2) 0.017(2) -0.033(2)
C7 0.049(2) 0.055(2) 0.050(2) -0.0225(14) 0.0080(13) -0.0222(14)
C8 0.048(2) 0.064(2) 0.063(2) -0.028(2) 0.0100(14) -0.0241(15)
C9 0.049(2) 0.055(2) 0.066(2) -0.025(2) 0.0104(15) -0.0145(14)
C10 0.056(2) 0.049(2) 0.064(2) -0.0257(15) 0.0127(15) -0.0217(14)
C11 0.048(2) 0.051(2) 0.052(2) -0.0208(14) 0.0075(13) -0.0190(13)
C12 0.048(2) 0.048(2) 0.046(2) -0.0187(13) 0.0081(13) -0.0156(13)
C13 0.051(2) 0.065(2) 0.074(2) -0.038(2) 0.014(2) -0.026(2)
C14 0.068(2) 0.061(2) 0.048(2) -0.0122(15) 0.0027(15) -0.025(2)
C15 0.082(2) 0.072(2) 0.045(2) -0.022(2) -0.005(2) -0.021(2)
C16 0.088(3) 0.074(2) 0.060(2) -0.024(2) -0.013(2) -0.033(2)
C17 0.078(2) 0.071(2) 0.061(2) -0.024(2) 0.002(2) -0.042(2)
C18 0.054(2) 0.067(2) 0.054(2) -0.027(2) 0.0095(14) -0.028(2)

loop_
_atom_site_label
_atom_site_type_symbol
_atom_site_fract_x
_atom_site_fract_y
_atom_site_fract_z
_atom_site_U_iso_or_equiv
_atom_site_thermal_displace_type
_atom_site_occupancy
_atom_site_calc_flag
_atom_site_refinement_flags
_atom_site_disorder_group
Br1 Br 0.79009(3) 0.16077(4) 0.12238(4) 0.06227(13) Uani 1 d . .
N1 N 0.3462(2) 0.1259(3) 0.2214(2) 0.0494(6) Uani 1 d . .
N2 N 0.7739(2) 0.5746(3) 0.2025(2) 0.0492(6) Uani 1 d . .
C1 C 0.3500(4) 0.0539(4) 0.3738(3) 0.0627(8) Uani 1 d . .
H1A H 0.3585(4) 0.1224(4) 0.4123(3) 0.075 Uiso 1 calc R .
H1B H 0.4354(4) -0.0444(4) 0.4019(3) 0.075 Uiso 1 calc R .
C2 C 0.2113(5) 0.0238(5) 0.4321(4) 0.0857(11) Uani 1 d . .
H2A H 0.2171(5) -0.0275(5) 0.5338(4) 0.103 Uiso 1 calc R .
H2B H 0.1267(5) 0.1229(5) 0.4101(4) 0.103 Uiso 1 calc R .
C3 C 0.1921(5) -0.0784(5) 0.3700(5) 0.0913(12) Uani 1 d . .
H3A H 0.2693(5) -0.1827(5) 0.4030(5) 0.110 Uiso 1 calc R .
H3B H 0.0983(5) -0.0874(5) 0.4009(5) 0.110 Uiso 1 calc R .
C4 C 0.1983(4) -0.0089(5) 0.2127(4) 0.0781(10) Uani 1 d . .
H4A H 0.1129(4) 0.0885(5) 0.1794(4) 0.094 Uiso 1 calc R .
H4B H 0.1960(4) -0.0804(5) 0.1742(4) 0.094 Uiso 1 calc R .
C5 C 0.3353(3) 0.0222(4) 0.1622(3) 0.0596(8) Uani 1 d . .
H5A H 0.4205(3) -0.0764(4) 0.1891(3) 0.071 Uiso 1 calc R .
H5B H 0.3353(3) 0.0701(4) 0.0602(3) 0.071 Uiso 1 calc R .
C6 C 0.4781(4) 0.1562(4) 0.1643(4) 0.0641(8) Uani 1 d . .
H6A H 0.4850(4) 0.1765(4) 0.0641(4) 0.077 Uiso 1 calc R .
H6B H 0.5631(4) 0.0626(4) 0.2080(4) 0.077 Uiso 1 calc R .
C7 C 0.4840(3) 0.2929(3) 0.1854(3) 0.0510(7) Uani 1 d . .
C8 C 0.3597(3) 0.4065(4) 0.2150(3) 0.0577(8) Uani 1 d . .
H8A H 0.2697(3) 0.3979(4) 0.2255(3) 0.069 Uiso 1 calc R .
C9 C 0.3662(3) 0.5331(3) 0.2293(3) 0.0594(8) Uani 1 d . .
H9A H 0.2809(3) 0.6087(3) 0.2494(3) 0.071 Uiso 1 calc R .
C10 C 0.4980(3) 0.5476(3) 0.2140(3) 0.0565(7) Uani 1 d . .
H10A H 0.5006(3) 0.6335(3) 0.2237(3) 0.068 Uiso 1 calc R .
C11 C 0.6274(3) 0.4371(3) 0.1845(3) 0.0511(7) Uani 1 d . .
C12 C 0.6153(3) 0.3115(3) 0.1703(3) 0.0496(7) Uani 1 d . .
C13 C 0.7727(3) 0.4541(4) 0.1611(4) 0.0601(8) Uani 1 d . .
H13A H 0.8473(3) 0.3542(4) 0.2136(4) 0.072 Uiso 1 calc R .
H13B H 0.7996(3) 0.4778(4) 0.0620(4) 0.072 Uiso 1 calc R .
C14 C 0.7816(4) 0.5216(4) 0.3556(3) 0.0628(8) Uani 1 d . .
H14A H 0.8710(4) 0.4288(4) 0.3886(3) 0.075 Uiso 1 calc R .
H14B H 0.6987(4) 0.4939(4) 0.3999(3) 0.075 Uiso 1 calc R .
C15 C 0.7798(4) 0.6491(4) 0.3972(3) 0.0689(9) Uani 1 d . .
H15A H 0.6873(4) 0.7390(4) 0.3699(3) 0.083 Uiso 1 calc R .
H15B H 0.7868(4) 0.6111(4) 0.4987(3) 0.083 Uiso 1 calc R .
C16 C 0.9048(4) 0.6990(4) 0.3283(3) 0.0719(9) Uani 1 d . .
H16A H 0.9976(4) 0.6136(4) 0.3651(3) 0.086 Uiso 1 calc R .
H16B H 0.8953(4) 0.7876(4) 0.3490(3) 0.086 Uiso 1 calc R .
C17 C 0.9024(4) 0.7438(4) 0.1713(3) 0.0660(9) Uani 1 d . .
H17A H 0.9889(4) 0.7647(4) 0.1282(3) 0.079 Uiso 1 calc R .
H17B H 0.8165(4) 0.8391(4) 0.1333(3) 0.079 Uiso 1 calc R .
C18 C 0.8990(3) 0.6156(4) 0.1347(3) 0.0569(7) Uani 1 d . .
H18A H 0.8930(3) 0.6504(4) 0.0334(3) 0.068 Uiso 1 calc R .
H18B H 0.9894(3) 0.5234(4) 0.1646(3) 0.068 Uiso 1 calc R .

loop_
_atom_type_symbol
_atom_type_description
_atom_type_scat_dispersion_real
_atom_type_scat_dispersion_imag
_atom_type_scat_source
C C 0.0033 0.0016 'International Tables Vol C Tables 4.2.6.8 and 6.1.1.4'
H H 0.0000 0.0000 'International Tables Vol C Tables 4.2.6.8 and 6.1.1.4'
N N 0.0061 0.0033 'International Tables Vol C Tables 4.2.6.8 and 6.1.1.4'
Br Br -0.2901 2.4595 'International Tables Vol C Tables 4.2.6.8 and 6.1.1.4'

loop_
_geom_angle_atom_site_label_1
_geom_angle_atom_site_label_2
_geom_angle_atom_site_label_3
_geom_angle
_geom_angle_site_symmetry_1
_geom_angle_site_symmetry_3
_geom_angle_publ_flag
C1 N1 C6 111.1(2) . . ?
C1 N1 C5 109.9(2) . . ?
C6 N1 C5 108.8(2) . . ?
C13 N2 C18 109.6(2) . . ?
C13 N2 C14 111.2(2) . . ?
C18 N2 C14 110.0(2) . . ?
N1 C1 C2 110.5(3) . . ?
C3 C2 C1 110.9(3) . . ?
C4 C3 C2 110.1(3) . . ?
C3 C4 C5 110.9(3) . . ?
N1 C5 C4 111.5(3) . . ?
N1 C6 C7 114.6(2) . . ?
C8 C7 C12 117.1(3) . . ?
C8 C7 C6 121.8(3) . . ?
C12 C7 C6 121.0(3) . . ?
C7 C8 C9 121.1(3) . . ?
C10 C9 C8 120.2(3) . . ?
C9 C10 C11 121.6(3) . . ?
C10 C11 C12 116.2(3) . . ?
C10 C11 C13 122.5(3) . . ?
C12 C11 C13 121.3(2) . . ?
C7 C12 C11 123.8(3) . . ?
C7 C12 Br1 118.7(2) . . ?
C11 C12 Br1 117.5(2) . . ?
N2 C13 C11 114.9(2) . . ?
N2 C14 C15 110.6(2) . . ?
C16 C15 C14 111.6(3) . . ?
C15 C16 C17 109.4(3) . . ?
C16 C17 C18 111.6(3) . . ?
N2 C18 C17 111.5(2) . . ?

loop_
_geom_bond_atom_site_label_1
_geom_bond_atom_site_label_2
_geom_bond_distance
_geom_bond_site_symmetry_2
_geom_bond_publ_flag
Br1 C12 1.913(3) . ?
N1 C1 1.450(4) . ?
N1 C6 1.455(4) . ?
N1 C5 1.466(4) . ?
N2 C13 1.457(3) . ?
N2 C18 1.462(3) . ?
N2 C14 1.464(4) . ?
C1 C2 1.521(5) . ?
C2 C3 1.515(5) . ?
C3 C4 1.495(5) . ?
C4 C5 1.500(4) . ?
C6 C7 1.517(4) . ?
C7 C8 1.376(4) . ?
C7 C12 1.387(4) . ?
C8 C9 1.383(4) . ?
C9 C10 1.371(4) . ?
C10 C11 1.387(4) . ?
C11 C12 1.398(4) . ?
C11 C13 1.511(4) . ?
C14 C15 1.514(4) . ?
C15 C16 1.507(5) . ?
C16 C17 1.507(4) . ?
C17 C18 1.511(4) . ?

loop_
_cod_related_entry_id
_cod_related_entry_database
_cod_related_entry_code
1 ChemSpider 30661051
